data_1528400
loop_
_publ_author_name
'Cetinkol, M.'
'Lee, P.L.'
'Wilkinson, A.P.'

_publ_section_title
;
 Structural changes accompanying negative thermal expansion on Zr2 (Mo O4)
 (P O4)2
;
_journal_name_full 'Journal of Solid State Chemistry'
_journal_page_first 1304
_journal_page_last 1311
_journal_volume 182
_journal_year 2009
_chemical_formula_sum 'Mo O12 P2 Zr2'
_chemical_name_systematic 'Zr2 (Mo O4) (P O4)2'
_space_group_IT_number 60
_symmetry_space_group_name_Hall '-P 2a 2n'
_symmetry_space_group_name_H-M 'P n c a'
_cell_angle_alpha 90
_cell_angle_beta 90
_cell_angle_gamma 90
_cell_formula_units_Z 4
_cell_length_a 9.33504
_cell_length_b 12.3243
_cell_length_c 9.16613
_cell_volume 1054.543
_citation_journal_id_ASTM JSSCBI
_cod_data_source_file Cetinkol_JSSCBI_2009_1767.cif
_cod_data_source_block Mo1O12P2Zr2
_cod_original_sg_symbol_Hall '-P 2n 2ab (z,x,y)'
_cod_original_formula_sum 'Mo1 O12 P2 Zr2'
_cod_database_code 1528400

loop_
_symmetry_equiv_pos_as_xyz
x,y,z
x+1/2,-y+1/2,-z+1/2
-x,y+1/2,-z+1/2
-x+1/2,-y,z
-x,-y,-z
-x-1/2,y-1/2,z-1/2
x,-y-1/2,z-1/2
x-1/2,y,-z

loop_
_atom_site_label
_atom_site_type_symbol
_atom_site_fract_x
_atom_site_fract_y
_atom_site_fract_z
_atom_site_occupancy
_atom_site_U_iso_or_equiv
Zr1 Zr+4 0.04744 0.37004 0.22606 1 0.0
P1 P+5 0.60513 0.85615 0.383 1 0.0
O2 O-2 0.8697 0.4275 0.3491 1 0.0
Mo1 Mo+6 0.25 0 0.0389 1 0.0
O3 O-2 -0.0044 0.2196 0.3005 1 0.0
O4 O-2 0.1565 0.4074 0.4271 1 0.0
O6 O-2 0.2397 0.3242 0.1418 1 0.0
O1 O-2 0.9294 0.3492 0.0447 1 0.0
O5 O-2 0.0811 0.5282 0.1715 1 0.0
